data_7219574
loop_
_publ_author_name
'N\/orby, Peter'
'Eikeland, Espen'
'Overgaard, Jacob'
'Johnsen, Simon'
'Iversen, Bo B.'

_publ_section_title
;
 Expanding the structural versatility of thiostannate(iv) complexes
;
_journal_issue 11
_journal_name_full CrystEngComm
_journal_page_first 2413
_journal_paper_doi 10.1039/C4CE02224F
_journal_volume 17
_journal_year 2015
_chemical_formula_moiety 'S9 Sn3, 6(H4 N), 4/3(H2 O)'
_chemical_formula_sum 'H26.66667 N6 O1.33333 S9 Sn3'
_chemical_formula_weight 776.88
_chemical_name_systematic
;
 ?
;
_space_group_crystal_system monoclinic
_space_group_IT_number 5
_space_group_name_Hall 'C 2y'
_space_group_name_H-M_alt 'C 1 2 1'
_symmetry_space_group_name_Hall 'C 2y'
_symmetry_space_group_name_H-M 'C 1 2 1'
_atom_sites_solution_hydrogens difmap
_atom_sites_solution_primary direct
_audit_creation_date 2014-11-04
_audit_creation_method
;
Olex2 1.2
(compiled 2014.09.19 svn.r3010 for OlexSys, GUI svn.r4874)
;
_audit_update_record
;
2015-02-11 deposited with the CCDC.
2015-02-16 downloaded from the CCDC.
;
_cell_angle_alpha 90
_cell_angle_beta 108.0389(9)
_cell_angle_gamma 90
_cell_formula_units_Z 6
_cell_length_a 16.98717(13)
_cell_length_b 10.54777(7)
_cell_length_c 21.08715(19)
_cell_measurement_reflns_used 32112
_cell_measurement_temperature 99.97(11)
_cell_measurement_theta_max 32.6517
_cell_measurement_theta_min 2.3015
_cell_volume 3592.61(5)
_computing_cell_refinement
;
CrysAlisPro, Agilent Technologies,
Version 1.171.36.21 (release 14-08-2012 CrysAlis171 .NET)
(compiled Sep 14 2012,17:21:16)
;
_computing_data_collection
;
CrysAlisPro, Agilent Technologies,
Version 1.171.36.21 (release 14-08-2012 CrysAlis171 .NET)
(compiled Sep 14 2012,17:21:16)
;
_computing_data_reduction
;
CrysAlisPro, Agilent Technologies,
Version 1.171.36.21 (release 14-08-2012 CrysAlis171 .NET)
(compiled Sep 14 2012,17:21:16)
;
_computing_molecular_graphics 'Olex2 (Dolomanov et al., 2009)'
_computing_publication_material 'Olex2 (Dolomanov et al., 2009)'
_computing_structure_refinement 'ShelXL (Sheldrick, 2008)'
_computing_structure_solution 'ShelXS (Sheldrick, 2008)'
_diffrn_ambient_temperature 99.97(11)
_diffrn_detector_area_resol_mean 10.3590
_diffrn_measured_fraction_theta_full 0.999
_diffrn_measured_fraction_theta_max 0.955
_diffrn_measurement_device_type 'SuperNova, Single source at offset), Atlas'
_diffrn_measurement_method '\w scans'
_diffrn_orient_matrix_UB_11 -0.0298142000
_diffrn_orient_matrix_UB_12 0.0025238000
_diffrn_orient_matrix_UB_13 -0.0320901000
_diffrn_orient_matrix_UB_21 0.0046933000
_diffrn_orient_matrix_UB_22 -0.0661077000
_diffrn_orient_matrix_UB_23 -0.0038485000
_diffrn_orient_matrix_UB_31 -0.0319004000
_diffrn_orient_matrix_UB_32 -0.0120741000
_diffrn_orient_matrix_UB_33 0.0143651000
_diffrn_radiation_monochromator mirror
_diffrn_radiation_type MoK\a
_diffrn_radiation_wavelength 0.71073
_diffrn_reflns_av_R_equivalents 0.0249
_diffrn_reflns_av_unetI/netI 0.0263
_diffrn_reflns_Laue_measured_fraction_full 0.999
_diffrn_reflns_Laue_measured_fraction_max 0.955
_diffrn_reflns_limit_h_max 25
_diffrn_reflns_limit_h_min -25
_diffrn_reflns_limit_k_max 15
_diffrn_reflns_limit_k_min -15
_diffrn_reflns_limit_l_max 31
_diffrn_reflns_limit_l_min -31
_diffrn_reflns_number 43957
_diffrn_reflns_point_group_measured_fraction_full 1.000
_diffrn_reflns_point_group_measured_fraction_max 0.922
_diffrn_reflns_theta_full 25.242
_diffrn_reflns_theta_max 32.726
_diffrn_reflns_theta_min 2.306
_diffrn_source 'SuperNova (Mo) X-ray Source'
_exptl_absorpt_coefficient_mu 3.891
_exptl_absorpt_correction_T_max 0.778
_exptl_absorpt_correction_T_min 0.602
_exptl_absorpt_correction_type gaussian
_exptl_absorpt_process_details
;
CrysAlisPro, Agilent Technologies,
Version 1.171.36.21 (release 14-08-2012 CrysAlis171 .NET)
(compiled Sep 14 2012,17:21:16)
Numerical absorption correction based on gaussian integration over
            a multifaceted crystal model
;
_exptl_crystal_colour 'clear light colourless'
_exptl_crystal_colour_lustre clear
_exptl_crystal_colour_modifier light
_exptl_crystal_colour_primary colourless
_exptl_crystal_density_diffrn 2.154
_exptl_crystal_F_000 2240
_exptl_crystal_size_max 0.1599
_exptl_crystal_size_mid 0.1065
_exptl_crystal_size_min 0.0788
_refine_diff_density_max 0.919
_refine_diff_density_min -0.750
_refine_diff_density_rms 0.098
_refine_ls_abs_structure_details
;
 Flack x determined using 5368 quotients [(I+)-(I-)]/[(I+)+(I-)]
 (Parsons, Flack and Wagner, Acta Cryst. B69 (2013) 249-259).
;
_refine_ls_abs_structure_Flack -0.029(5)
_refine_ls_extinction_method none
_refine_ls_goodness_of_fit_ref 1.025
_refine_ls_hydrogen_treatment mixed
_refine_ls_matrix_type full
_refine_ls_number_parameters 417
_refine_ls_number_reflns 12197
_refine_ls_number_restraints 67
_refine_ls_restrained_S_all 1.024
_refine_ls_R_factor_all 0.0180
_refine_ls_R_factor_gt 0.0170
_refine_ls_shift/su_max 0.002
_refine_ls_shift/su_mean 0.000
_refine_ls_structure_factor_coef Fsqd
_refine_ls_weighting_details 'w=1/[\s^2^(Fo^2^)+(0.0130P)^2^+1.4488P] where P=(Fo^2^+2Fc^2^)/3'
_refine_ls_weighting_scheme calc
_refine_ls_wR_factor_gt 0.0335
_refine_ls_wR_factor_ref 0.0338
_reflns_Friedel_coverage 0.845
_reflns_Friedel_fraction_full 1.000
_reflns_Friedel_fraction_max 0.886
_reflns_number_gt 11917
_reflns_number_total 12197
_reflns_threshold_expression 'I > 2\s(I)'
_cod_data_source_file c4ce02224f1.cif
_cod_data_source_block thiostanante_structure3
_cod_depositor_comments
;
Adding full bibliography for 7219572--7219574.cif.

2019-01-04
Z value and formula fixed to values more according to usual
chemical conventions.                 miguel
;
_cod_original_formula_sum 'H80 N18 O4 S27 Sn9'
_cod_original_formula_weight 2330.65
_cod_original_formula_moiety '3(S9 Sn3), 18(H4 N), 4(H2 O)'
_cod_original_formula_units_Z 2
_cod_database_code 7219574
_shelxl_version_number 2014-3
_chemical_oxdiff_formula 'H20 N4 O1 S6 Sn2'
_shelx_space_group_comment
;
The symmetry employed for this shelxl refinement is uniquely defined
by the following loop, which should always be used as a source of
symmetry information in preference to the above space-group names.
They are only intended as comments.
;
_reflns_odcompleteness_completeness 99.97
_reflns_odcompleteness_iscentric 1
_reflns_odcompleteness_theta 30.44
_olex2_refinement_description
;
1. Others
 Fixed U12: S14(0) Sn4(0) Sn5(0) N3(0) N10(0)
 Fixed U23: S14(0) Sn4(0) Sn5(0) N3(0) N10(0)
 Fixed Uiso: H2E(0.044) H2F(0.044)
 Fixed X: S14(0.5) Sn4(0.5) N3(0.5) N10(0.5) H2E(0.5821) H2F(0.6024)
 Fixed Y: H2E(0.6392) H2F(0.7499)
 Fixed Z: S14(0) Sn4(0) N3(0.5) N10(0.5) H2E(0.1774) H2F(0.2145)
;
_olex2_submission_special_instructions 'No special instructions were received'

loop_
_space_group_symop_operation_xyz
'x, y, z'
'-x, y, -z'
'x+1/2, y+1/2, z'
'-x+1/2, y+1/2, -z'

loop_
_atom_site_label
_atom_site_type_symbol
_atom_site_fract_x
_atom_site_fract_y
_atom_site_fract_z
_atom_site_U_iso_or_equiv
_atom_site_adp_type
_atom_site_occupancy
_atom_site_site_symmetry_order
_atom_site_calc_flag
_atom_site_refinement_flags_posn
_atom_site_refinement_flags_adp
_atom_site_refinement_flags_occupancy
H1A H 0.5046(14) 0.292(4) 0.1679(19) 0.041(13) Uiso 1 1 d D . .
H1B H 0.534(2) 0.1674(16) 0.1754(17) 0.026(11) Uiso 1 1 d D . .
H1C H 0.5951(12) 0.267(4) 0.182(2) 0.044(14) Uiso 1 1 d D . .
H1D H 0.553(3) 0.255(4) 0.2339(7) 0.050(15) Uiso 1 1 d D . .
H1E H 0.608(3) 0.012(2) 0.4707(16) 0.042(14) Uiso 1 1 d D . .
H1F H 0.623(3) 0.057(4) 0.5332(6) 0.042(14) Uiso 1 1 d D . .
H2A H 0.340(2) 0.2741(15) 0.003(2) 0.034(12) Uiso 1 1 d D . .
H2B H 0.3131(17) 0.405(3) -0.006(2) 0.030(12) Uiso 1 1 d D . .
H2C H 0.3985(15) 0.385(4) 0.0306(13) 0.020(10) Uiso 1 1 d D . .
H2D H 0.376(3) 0.362(5) -0.0359(14) 0.039(13) Uiso 1 1 d D . .
H2E H 0.5821 0.6392 0.1774 0.044 Uiso 1 1 d DG . .
H2F H 0.6024 0.7499 0.2145 0.044 Uiso 1 1 d DG . .
H3A H 0.4562(11) 0.360(2) 0.489(3) 0.063(18) Uiso 1 1 d D . .
H3B H 0.500(3) 0.253(2) 0.4673(13) 0.16(4) Uiso 1 1 d D . .
H4A H 0.525(2) -0.010(4) 0.7291(4) 0.028(12) Uiso 1 1 d D . .
H4B H 0.497(2) 0.0828(14) 0.677(2) 0.027(11) Uiso 1 1 d D . .
H4C H 0.4694(17) -0.039(4) 0.6600(13) 0.038(13) Uiso 1 1 d D . .
H4D H 0.5600(16) -0.015(3) 0.676(2) 0.038(13) Uiso 1 1 d D . .
H5A H 0.373(3) 0.663(6) 0.0951(4) 0.09(2) Uiso 1 1 d D . .
H5B H 0.3445(18) 0.692(3) 0.153(2) 0.031(12) Uiso 1 1 d D . .
H5C H 0.4318(16) 0.697(4) 0.1624(17) 0.044(15) Uiso 1 1 d D . .
H5D H 0.395(3) 0.5774(14) 0.149(2) 0.051(15) Uiso 1 1 d D . .
H6A H 0.270(3) 0.026(2) 0.182(2) 0.048(15) Uiso 1 1 d D . .
H6B H 0.249(3) 0.090(4) 0.1219(7) 0.048(16) Uiso 1 1 d D . .
H6C H 0.215(2) 0.138(4) 0.176(3) 0.067(18) Uiso 1 1 d D . .
H6D H 0.297(2) 0.158(4) 0.1842(18) 0.057(16) Uiso 1 1 d D . .
H7A H 0.705(2) 0.242(5) 0.4118(6) 0.039(13) Uiso 1 1 d D . .
H7B H 0.7645(8) 0.259(5) 0.4803(14) 0.047(15) Uiso 1 1 d D . .
H7C H 0.694(3) 0.3316(16) 0.461(3) 0.052(16) Uiso 1 1 d D . .
H7D H 0.683(3) 0.192(3) 0.466(3) 0.066(18) Uiso 1 1 d D . .
H8A H 0.346(2) 0.614(3) 0.6288(11) 0.026(11) Uiso 1 1 d D . .
H8B H 0.2902(8) 0.533(3) 0.653(2) 0.028(12) Uiso 1 1 d D . .
H8C H 0.3788(15) 0.500(2) 0.662(2) 0.030(12) Uiso 1 1 d D . .
H8D H 0.353(3) 0.596(3) 0.7009(8) 0.032(12) Uiso 1 1 d D . .
H9A H 0.194(3) 0.5812(19) 0.1564(16) 0.034(13) Uiso 1 1 d D . .
H9B H 0.1344(11) 0.479(4) 0.139(2) 0.042(14) Uiso 1 1 d D . .
H9C H 0.175(3) 0.510(4) 0.0919(5) 0.063(18) Uiso 1 1 d D . .
H9D H 0.2248(15) 0.453(3) 0.153(2) 0.042(14) Uiso 1 1 d D . .
H10A H 0.535(3) 0.677(3) 0.488(3) 0.11(3) Uiso 1 1 d D . .
H10B H 0.476(3) 0.786(3) 0.470(2) 0.10(2) Uiso 1 1 d D . .
N1 N 0.54835(17) 0.2459(3) 0.19063(14) 0.0155(5) Uani 1 1 d D . .
N2 N 0.35590(17) 0.3533(3) -0.00190(16) 0.0172(6) Uani 1 1 d D . .
N3 N 0.5000 0.3072(5) 0.5000 0.0296(10) Uani 1 2 d DS T P
N4 N 0.51377(17) 0.0027(3) 0.68546(15) 0.0154(5) Uani 1 1 d D . .
N5 N 0.38469(19) 0.6593(3) 0.13929(17) 0.0194(6) Uani 1 1 d D . .
N6 N 0.2565(2) 0.1032(3) 0.16512(17) 0.0221(6) Uani 1 1 d D . .
N7 N 0.71154(17) 0.2541(3) 0.45488(15) 0.0170(5) Uani 1 1 d D . .
N8 N 0.34196(18) 0.5609(3) 0.66065(16) 0.0194(6) Uani 1 1 d D . .
N9 N 0.18304(17) 0.5066(3) 0.13571(15) 0.0166(5) Uani 1 1 d D . .
N10 N 0.5000 0.7278(5) 0.5000 0.0269(9) Uani 1 2 d DS T P
O1 O 0.60490(18) 0.0789(3) 0.49243(14) 0.0264(6) Uani 1 1 d D . .
O2 O 0.61820(17) 0.6751(3) 0.20959(15) 0.0295(6) Uani 1 1 d . . .
S1 S 0.19622(4) 0.58990(7) 0.30623(4) 0.01153(13) Uani 1 1 d . . .
S2 S 0.34910(5) 0.51572(7) 0.48968(4) 0.01428(14) Uani 1 1 d . . .
S3 S 0.13844(5) 0.33519(7) 0.40757(4) 0.01345(14) Uani 1 1 d . . .
S4 S 0.32171(5) 0.27586(7) 0.34210(5) 0.01781(16) Uani 1 1 d . . .
S5 S 0.54154(4) 0.30379(7) 0.33916(4) 0.01318(14) Uani 1 1 d . . .
S6 S 0.35952(5) 0.36300(7) 0.17555(4) 0.01284(14) Uani 1 1 d . . .
S7 S 0.43373(4) 0.61602(7) 0.32033(4) 0.01339(14) Uani 1 1 d . . .
S8 S 0.24389(5) 0.79726(7) 0.18532(4) 0.01346(14) Uani 1 1 d . . .
S9 S 0.33929(5) 0.89790(8) 0.37431(4) 0.01722(15) Uani 1 1 d . . .
S10 S 0.53012(5) 0.49757(8) 0.09343(4) 0.01721(16) Uani 1 1 d . . .
S11 S 0.38118(4) 0.76834(7) -0.01415(4) 0.01112(13) Uani 1 1 d . . .
S12 S 0.50033(5) 0.93354(8) 0.16238(4) 0.01433(14) Uani 1 1 d . . .
S13 S 0.29185(4) 1.06597(7) 0.01971(4) 0.01222(14) Uani 1 1 d . . .
S14 S 0.5000 1.10040(10) 0.0000 0.0123(2) Uani 1 2 d S T P
Sn1 Sn 0.25561(2) 0.43409(2) 0.39219(2) 0.00978(4) Uani 1 1 d . . .
Sn2 Sn 0.41018(2) 0.39323(2) 0.29175(2) 0.00892(4) Uani 1 1 d . . .
Sn3 Sn 0.30450(2) 0.73178(2) 0.29726(2) 0.00941(4) Uani 1 1 d . . .
Sn4 Sn 0.5000 0.63035(3) 0.0000 0.00910(5) Uani 1 2 d S T P
Sn5 Sn 0.42082(2) 0.96293(2) 0.05065(2) 0.00850(4) Uani 1 1 d . . .

loop_
_atom_site_aniso_label
_atom_site_aniso_U_11
_atom_site_aniso_U_22
_atom_site_aniso_U_33
_atom_site_aniso_U_23
_atom_site_aniso_U_13
_atom_site_aniso_U_12
N1 0.0142(12) 0.0152(13) 0.0177(14) 0.0019(11) 0.0059(10) 0.0027(11)
N2 0.0143(12) 0.0127(12) 0.0257(16) 0.0026(11) 0.0076(12) 0.0009(11)
N3 0.014(2) 0.037(3) 0.038(3) 0.000 0.0102(19) 0.000
N4 0.0137(12) 0.0149(12) 0.0178(14) -0.0021(11) 0.0049(11) 0.0014(10)
N5 0.0253(15) 0.0134(13) 0.0258(17) 0.0012(12) 0.0170(13) 0.0014(11)
N6 0.0265(16) 0.0138(14) 0.0281(18) -0.0002(12) 0.0114(13) -0.0014(12)
N7 0.0183(13) 0.0183(14) 0.0133(14) -0.0033(11) 0.0035(10) 0.0037(11)
N8 0.0184(13) 0.0160(13) 0.0242(16) 0.0039(12) 0.0071(12) 0.0028(11)
N9 0.0122(12) 0.0184(13) 0.0170(15) -0.0046(11) 0.0012(10) -0.0011(11)
N10 0.026(2) 0.022(2) 0.036(3) 0.000 0.014(2) 0.000
O1 0.0348(15) 0.0231(13) 0.0244(15) 0.0059(11) 0.0138(12) 0.0049(12)
O2 0.0293(14) 0.0242(13) 0.0325(17) 0.0032(12) 0.0060(12) 0.0047(11)
S1 0.0096(3) 0.0113(3) 0.0132(4) 0.0036(3) 0.0030(3) -0.0009(3)
S2 0.0131(3) 0.0137(3) 0.0145(4) 0.0004(3) 0.0019(3) -0.0021(3)
S3 0.0108(3) 0.0140(3) 0.0162(4) 0.0032(3) 0.0051(3) -0.0018(3)
S4 0.0201(4) 0.0097(3) 0.0298(5) 0.0003(3) 0.0167(3) 0.0001(3)
S5 0.0095(3) 0.0123(3) 0.0159(4) 0.0001(3) 0.0011(3) 0.0018(3)
S6 0.0139(3) 0.0118(3) 0.0114(3) -0.0003(3) 0.0018(3) 0.0013(3)
S7 0.0101(3) 0.0094(3) 0.0206(4) -0.0034(3) 0.0046(3) -0.0002(3)
S8 0.0156(3) 0.0113(3) 0.0150(4) 0.0040(3) 0.0070(3) 0.0015(3)
S9 0.0174(3) 0.0136(3) 0.0233(4) -0.0090(3) 0.0102(3) -0.0033(3)
S10 0.0192(4) 0.0145(4) 0.0198(4) 0.0078(3) 0.0088(3) 0.0042(3)
S11 0.0089(3) 0.0087(3) 0.0147(4) -0.0014(3) 0.0021(3) 0.0002(2)
S12 0.0148(3) 0.0163(3) 0.0108(3) 0.0003(3) 0.0023(3) -0.0003(3)
S13 0.0090(3) 0.0097(3) 0.0186(4) 0.0009(3) 0.0052(3) 0.0013(3)
S14 0.0126(4) 0.0082(4) 0.0194(6) 0.000 0.0098(4) 0.000
Sn1 0.00900(8) 0.00914(8) 0.01177(10) 0.00171(7) 0.00402(7) -0.00007(7)
Sn2 0.00794(8) 0.00815(8) 0.01085(9) -0.00020(7) 0.00316(7) 0.00117(7)
Sn3 0.01058(8) 0.00691(8) 0.01228(10) -0.00069(7) 0.00580(7) -0.00017(7)
Sn4 0.00978(11) 0.00666(11) 0.01208(14) 0.000 0.00517(10) 0.000
Sn5 0.00759(8) 0.00774(8) 0.01039(9) 0.000 0.00311(7) 0.000

loop_
_atom_type_symbol
_atom_type_description
_atom_type_scat_dispersion_real
_atom_type_scat_dispersion_imag
_atom_type_scat_source
H H 0.0000 0.0000 'International Tables Vol C Tables 4.2.6.8 and 6.1.1.4'
N N 0.0061 0.0033 'International Tables Vol C Tables 4.2.6.8 and 6.1.1.4'
O O 0.0106 0.0060 'International Tables Vol C Tables 4.2.6.8 and 6.1.1.4'
S S 0.1246 0.1234 'International Tables Vol C Tables 4.2.6.8 and 6.1.1.4'
Sn Sn -0.6537 1.4246 'International Tables Vol C Tables 4.2.6.8 and 6.1.1.4'

loop_
_exptl_crystal_face_index_h
_exptl_crystal_face_index_k
_exptl_crystal_face_index_l
_exptl_crystal_face_perp_dist
_exptl_oxdiff_crystal_face_indexfrac_h
_exptl_oxdiff_crystal_face_indexfrac_k
_exptl_oxdiff_crystal_face_indexfrac_l
_exptl_oxdiff_crystal_face_x
_exptl_oxdiff_crystal_face_y
_exptl_oxdiff_crystal_face_z
0 1 0 0.0487 -0.0000 1.0000 -0.0000 0.0025 -0.0661 -0.0121
1 0 -1 0.0612 1.0000 -0.0000 -1.0000 0.0023 0.0085 -0.0463
-1 0 1 0.0453 -1.0000 0.0000 1.0000 -0.0023 -0.0085 0.0463
-1 0 -2 0.0708 -1.0000 -0.0000 -2.0000 0.0940 0.0030 0.0032
0 -1 0 0.0301 0.0000 -1.0000 0.0000 -0.0025 0.0661 0.0121
1 0 2 0.0869 1.0000 0.0000 2.0000 -0.0940 -0.0030 -0.0032
2 1 -1 0.0521 2.0000 1.0000 -1.0000 -0.0250 -0.0529 -0.0902
-1 -1 2 0.0441 -1.0000 -1.0000 2.0000 -0.0369 0.0537 0.0727
1 1 -2 0.0594 1.0000 1.0000 -2.0000 0.0369 -0.0537 -0.0727
-3 2 1 0.0521 -3.0000 2.0000 0.9999 0.0624 -0.1501 0.0859
2 2 1 0.0581 2.0000 2.0000 1.0000 -0.0867 -0.1267 -0.0736

loop_
_geom_angle_atom_site_label_1
_geom_angle_atom_site_label_2
_geom_angle_atom_site_label_3
_geom_angle
_geom_angle_site_symmetry_1
_geom_angle_site_symmetry_3
S1 Sn3 S7 109.58(3) . .
S1 Sn1 S4 106.39(3) . .
S2 Sn1 S1 114.84(3) . .
S2 Sn1 S3 114.50(3) . .
S2 Sn1 S4 110.85(3) . .
S3 Sn1 S1 103.26(3) . .
S3 Sn1 S4 106.24(3) . .
S5 Sn2 S7 102.82(3) . .
S5 Sn2 S6 112.49(3) . .
S5 Sn2 S4 104.16(3) . .
S6 Sn2 S7 111.62(3) . .
S6 Sn2 S4 108.03(3) . .
S7 Sn2 S4 117.47(3) . .
S8 Sn3 S7 115.72(3) . .
S8 Sn3 S1 98.72(3) . .
S9 Sn3 S7 102.68(3) . .
S9 Sn3 S1 116.31(3) . .
S9 Sn3 S8 114.37(3) . .
S10 Sn4 S10 106.51(4) 2_655 .
S10 Sn4 S11 107.35(3) 2_655 .
S10 Sn4 S11 114.73(3) . .
S10 Sn4 S11 107.35(3) . 2_655
S10 Sn4 S11 114.73(3) 2_655 2_655
S11 Sn4 S11 106.43(3) 2_655 .
S12 Sn5 S14 107.13(2) . .
S12 Sn5 S13 122.51(3) . .
S12 Sn5 S11 115.10(3) . .
S13 Sn5 S14 101.35(2) . .
S13 Sn5 S11 99.30(3) . .
S14 Sn5 S11 110.41(2) . .
Sn1 S4 Sn2 105.77(3) . .
Sn1 S1 Sn3 109.08(3) . .
Sn3 S7 Sn2 111.59(3) . .
Sn4 S11 Sn5 111.10(3) . .
Sn5 S14 Sn5 107.00(4) . 2_655

loop_
_geom_bond_atom_site_label_1
_geom_bond_atom_site_label_2
_geom_bond_distance
_geom_bond_site_symmetry_2
S1 Sn3 2.4236(7) .
S1 Sn1 2.4233(8) .
S2 Sn1 2.3384(8) .
S5 Sn2 2.3425(7) .
S4 Sn2 2.4303(8) .
S6 Sn2 2.3539(8) .
S7 Sn3 2.4260(7) .
S7 Sn2 2.4282(8) .
S8 Sn3 2.3672(8) .
S9 Sn3 2.3376(8) .
S10 Sn4 2.3410(8) .
S11 Sn4 2.4307(7) .
S11 Sn5 2.4420(7) .
S12 Sn5 2.3454(8) .
S13 Sn5 2.3497(7) .
S14 Sn5 2.4377(6) .
S14 Sn5 2.4377(6) 2_655
Sn1 S3 2.3568(7) .
Sn1 S4 2.4283(8) .
Sn4 S10 2.3410(8) 2_655
Sn4 S11 2.4307(7) 2_655
